data_4334500
loop_
_publ_author_name
'Wing-Por Leung'
'Kwok-Wai Kan'
'Yuk-Chi Chan'
'Thomas C. W. Mak'

_publ_section_title
;
 Synthesis of Hetero-Binuclear Complexes from Bisgermavinylidene
;
_journal_name_full 'Inorganic Chemistry'
_journal_page_first 4571
_journal_page_last 4577
_journal_paper_doi 10.1021/ic400056f
_journal_volume 52
_journal_year 2013
_chemical_formula_sum 'C43 H64 Ge N5 P2 Si2 Sn'
_chemical_formula_weight 960.39
_chemical_name_systematic
; 
 ? 
;
_space_group_IT_number 14
_symmetry_cell_setting monoclinic
_symmetry_space_group_name_Hall '-P 2ybc'
_symmetry_space_group_name_H-M 'P 1 21/c 1'
_atom_sites_solution_hydrogens geom
_atom_sites_solution_primary direct
_atom_sites_solution_secondary difmap
_audit_creation_method SHELXL-97
_cell_angle_alpha 90.00
_cell_angle_beta 102.251(3)
_cell_angle_gamma 90.00
_cell_formula_units_Z 4
_cell_length_a 11.3654(19)
_cell_length_b 22.953(4)
_cell_length_c 19.251(3)
_cell_measurement_temperature 293(2)
_cell_volume 4907.6(14)
_computing_cell_refinement 'BRUKER SMART CCD DIFFRACTOMETER'
_computing_data_collection 'BRUKER SMART CCD DIFFRACTOMETER'
_computing_data_reduction 'BRUKER SMART CCD DIFFRACTOMETER'
_computing_molecular_graphics 'SIEMENS SHELXTL'
_computing_publication_material 'SIEMENS SHELXTL'
_computing_structure_refinement 'SHELXL-97 (Sheldrick, 1997)'
_computing_structure_solution 'SHELXS-97 (Sheldrick, 1990)'
_diffrn_ambient_temperature 293(2)
_diffrn_measured_fraction_theta_full 0.998
_diffrn_measured_fraction_theta_max 0.998
_diffrn_measurement_device_type 'BRUKER SMART CCD DIFFRACTOMETER'
_diffrn_measurement_method 'OMEGA SCAN'
_diffrn_radiation_monochromator graphite
_diffrn_radiation_source 'fine-focus sealed tube'
_diffrn_radiation_type MoK\a
_diffrn_radiation_wavelength 0.71073
_diffrn_reflns_av_R_equivalents 0.0388
_diffrn_reflns_av_sigmaI/netI 0.0486
_diffrn_reflns_limit_h_max 15
_diffrn_reflns_limit_h_min -15
_diffrn_reflns_limit_k_max 28
_diffrn_reflns_limit_k_min -30
_diffrn_reflns_limit_l_max 15
_diffrn_reflns_limit_l_min -25
_diffrn_reflns_number 34156
_diffrn_reflns_theta_full 28.31
_diffrn_reflns_theta_max 28.31
_diffrn_reflns_theta_min 1.40
_exptl_absorpt_coefficient_mu 1.268
_exptl_absorpt_correction_T_max 1.0000
_exptl_absorpt_correction_T_min 0.712379
_exptl_absorpt_correction_type multi-scan
_exptl_crystal_colour YELLOW
_exptl_crystal_density_diffrn 1.300
_exptl_crystal_description BLOCK
_exptl_crystal_F_000 1988
_exptl_crystal_size_max 0.50
_exptl_crystal_size_mid 0.40
_exptl_crystal_size_min 0.20
_refine_diff_density_max 0.663
_refine_diff_density_min -0.547
_refine_diff_density_rms 0.073
_refine_ls_extinction_method none
_refine_ls_goodness_of_fit_ref 1.011
_refine_ls_hydrogen_treatment mixed
_refine_ls_matrix_type full
_refine_ls_number_parameters 487
_refine_ls_number_reflns 12188
_refine_ls_number_restraints 0
_refine_ls_restrained_S_all 1.011
_refine_ls_R_factor_all 0.0817
_refine_ls_R_factor_gt 0.0382
_refine_ls_shift/su_max 0.003
_refine_ls_shift/su_mean 0.000
_refine_ls_structure_factor_coef Fsqd
_refine_ls_weighting_details 'calc w=1/[\s^2^(Fo^2^)+(0.0454P)^2^+2.0167P] where P=(Fo^2^+2Fc^2^)/3'
_refine_ls_weighting_scheme calc
_refine_ls_wR_factor_gt 0.0873
_refine_ls_wR_factor_ref 0.1087
_reflns_number_gt 7654
_reflns_number_total 12188
_reflns_threshold_expression >2sigma(I)
_cod_data_source_file ic400056f_si_004.cif
_cod_data_source_block kkw54
_cod_original_cell_volume 4907.7(14)
_cod_database_code 4334500

loop_
_symmetry_equiv_pos_as_xyz
'x, y, z'
'-x, y+1/2, -z+1/2'
'-x, -y, -z'
'x, -y-1/2, z-1/2'

loop_
_atom_site_label
_atom_site_type_symbol
_atom_site_fract_x
_atom_site_fract_y
_atom_site_fract_z
_atom_site_U_iso_or_equiv
_atom_site_adp_type
_atom_site_occupancy
_atom_site_symmetry_multiplicity
_atom_site_calc_flag
_atom_site_refinement_flags
Ge1 Ge 0.58591(3) 0.334931(16) 0.482477(18) 0.04551(10) Uani 1 1 d .
Sn1 Sn 0.65125(2) 0.158944(9) 0.323554(13) 0.04631(8) Uani 1 1 d .
P1 P 0.54190(7) 0.29659(3) 0.32120(4) 0.03438(17) Uani 1 1 d .
P2 P 0.78176(6) 0.28031(3) 0.40725(4) 0.03348(16) Uani 1 1 d .
Si1 Si 0.37706(8) 0.38470(4) 0.37059(6) 0.0520(2) Uani 1 1 d .
Si2 Si 0.85376(8) 0.35004(4) 0.54438(5) 0.0476(2) Uani 1 1 d .
N1 N 0.5056(2) 0.33988(10) 0.38085(13) 0.0384(6) Uani 1 1 d .
N2 N 0.7517(2) 0.32254(11) 0.46950(13) 0.0386(6) Uani 1 1 d .
N3 N 0.5549(3) 0.24965(15) 0.49937(17) 0.0657(9) Uani 1 1 d .
N4 N 0.4641(3) 0.23765(16) 0.51835(17) 0.0694(9) Uani 1 1 d .
N5 N 0.3796(4) 0.2229(2) 0.5357(2) 0.1189(18) Uani 1 1 d .
C1 C 0.3020(3) 0.3994(2) 0.2766(2) 0.0770(13) Uani 1 1 d .
H1A H 0.3584 0.4173 0.2524 0.115 Uiso 1 1 calc R
H1B H 0.2350 0.4251 0.2753 0.115 Uiso 1 1 calc R
H1C H 0.2740 0.3634 0.2534 0.115 Uiso 1 1 calc R
C2 C 0.2651(4) 0.3510(2) 0.4158(3) 0.0902(15) Uani 1 1 d .
H2A H 0.2401 0.3141 0.3942 0.135 Uiso 1 1 calc R
H2B H 0.1965 0.3762 0.4115 0.135 Uiso 1 1 calc R
H2C H 0.3009 0.3453 0.4652 0.135 Uiso 1 1 calc R
C3 C 0.4247(4) 0.45610(18) 0.4131(3) 0.0930(16) Uani 1 1 d .
H3B H 0.4826 0.4738 0.3900 0.139 Uiso 1 1 calc R
H3C H 0.4602 0.4502 0.4625 0.139 Uiso 1 1 calc R
H3D H 0.3559 0.4811 0.4088 0.139 Uiso 1 1 calc R
C4 C 0.6570(2) 0.24918(12) 0.35506(15) 0.0340(6) Uani 1 1 d .
C5 C 0.8362(4) 0.3075(2) 0.62407(19) 0.0761(12) Uani 1 1 d .
H5A H 0.7537 0.3090 0.6286 0.114 Uiso 1 1 calc R
H5B H 0.8868 0.3239 0.6658 0.114 Uiso 1 1 calc R
H5C H 0.8590 0.2678 0.6189 0.114 Uiso 1 1 calc R
C6 C 0.8173(4) 0.42771(17) 0.5570(2) 0.0829(14) Uani 1 1 d .
H6A H 0.8264 0.4498 0.5161 0.124 Uiso 1 1 calc R
H6B H 0.8710 0.4427 0.5985 0.124 Uiso 1 1 calc R
H6C H 0.7358 0.4308 0.5629 0.124 Uiso 1 1 calc R
C7 C 1.0151(3) 0.34613(19) 0.5380(2) 0.0748(12) Uani 1 1 d .
H7A H 1.0265 0.3679 0.4974 0.112 Uiso 1 1 calc R
H7B H 1.0372 0.3062 0.5331 0.112 Uiso 1 1 calc R
H7C H 1.0646 0.3623 0.5803 0.112 Uiso 1 1 calc R
C11 C 0.4069(3) 0.25616(14) 0.28146(17) 0.0445(7) Uani 1 1 d .
C12 C 0.3594(3) 0.22064(16) 0.3273(2) 0.0569(9) Uani 1 1 d .
H12A H 0.4008 0.2157 0.3740 0.068 Uiso 1 1 calc R
C13 C 0.2502(4) 0.1925(2) 0.3033(3) 0.0791(13) Uani 1 1 d .
H13A H 0.2186 0.1687 0.3339 0.095 Uiso 1 1 calc R
C14 C 0.1891(4) 0.1999(2) 0.2347(3) 0.0902(16) Uani 1 1 d .
H14A H 0.1157 0.1812 0.2189 0.108 Uiso 1 1 calc R
C15 C 0.2350(4) 0.2344(2) 0.1892(3) 0.0815(14) Uani 1 1 d .
H15A H 0.1929 0.2389 0.1425 0.098 Uiso 1 1 calc R
C16 C 0.3437(3) 0.26266(17) 0.2120(2) 0.0601(10) Uani 1 1 d .
H16A H 0.3745 0.2861 0.1807 0.072 Uiso 1 1 calc R
C21 C 0.5808(3) 0.34201(13) 0.25158(16) 0.0383(7) Uani 1 1 d .
C22 C 0.6054(3) 0.31691(16) 0.19091(19) 0.0565(9) Uani 1 1 d .
H22A H 0.5963 0.2769 0.1839 0.068 Uiso 1 1 calc R
C23 C 0.6437(4) 0.35114(19) 0.1404(2) 0.0693(11) Uani 1 1 d .
H23A H 0.6587 0.3340 0.0994 0.083 Uiso 1 1 calc R
C24 C 0.6595(4) 0.40957(18) 0.1506(2) 0.0651(10) Uani 1 1 d .
H24A H 0.6852 0.4323 0.1166 0.078 Uiso 1 1 calc R
C25 C 0.6375(4) 0.43464(16) 0.2107(2) 0.0652(10) Uani 1 1 d .
H25A H 0.6492 0.4745 0.2180 0.078 Uiso 1 1 calc R
C26 C 0.5976(3) 0.40103(14) 0.26097(19) 0.0499(8) Uani 1 1 d .
H26A H 0.5821 0.4187 0.3016 0.060 Uiso 1 1 calc R
C31 C 0.8653(3) 0.32310(13) 0.35397(16) 0.0394(7) Uani 1 1 d .
C32 C 0.9050(3) 0.29732(17) 0.2980(2) 0.0625(10) Uani 1 1 d .
H32A H 0.8934 0.2576 0.2900 0.075 Uiso 1 1 calc R
C33 C 0.9609(4) 0.3292(2) 0.2544(2) 0.0718(12) Uani 1 1 d .
H33A H 0.9895 0.3107 0.2184 0.086 Uiso 1 1 calc R
C34 C 0.9750(3) 0.38745(19) 0.2631(2) 0.0681(11) Uani 1 1 d .
H34A H 1.0110 0.4091 0.2325 0.082 Uiso 1 1 calc R
C35 C 0.9353(4) 0.41437(17) 0.3179(2) 0.0708(12) Uani 1 1 d .
H35A H 0.9455 0.4543 0.3247 0.085 Uiso 1 1 calc R
C36 C 0.8803(3) 0.38202(14) 0.3628(2) 0.0514(8) Uani 1 1 d .
H36A H 0.8533 0.4006 0.3994 0.062 Uiso 1 1 calc R
C41 C 0.8838(3) 0.22399(13) 0.45125(17) 0.0407(7) Uani 1 1 d .
C42 C 0.8384(3) 0.18824(15) 0.49724(18) 0.0515(8) Uani 1 1 d .
H42A H 0.7584 0.1915 0.5008 0.062 Uiso 1 1 calc R
C43 C 0.9130(4) 0.14755(17) 0.5379(2) 0.0715(12) Uani 1 1 d .
H43A H 0.8824 0.1231 0.5683 0.086 Uiso 1 1 calc R
C44 C 1.0315(4) 0.1431(2) 0.5336(3) 0.0811(13) Uani 1 1 d .
H44A H 1.0812 0.1161 0.5616 0.097 Uiso 1 1 calc R
C45 C 1.0768(3) 0.17813(18) 0.4884(3) 0.0742(12) Uani 1 1 d .
H45A H 1.1572 0.1749 0.4856 0.089 Uiso 1 1 calc R
C46 C 1.0031(3) 0.21865(15) 0.4465(2) 0.0552(9) Uani 1 1 d .
H46A H 1.0339 0.2422 0.4153 0.066 Uiso 1 1 calc R
C51 C 0.5517(3) 0.14510(15) 0.2157(2) 0.0579(9) Uani 1 1 d .
H51A H 0.5148 0.1817 0.1975 0.069 Uiso 1 1 calc R
H51B H 0.6083 0.1344 0.1865 0.069 Uiso 1 1 calc R
C52 C 0.4542(3) 0.09884(15) 0.2068(2) 0.0615(10) Uani 1 1 d .
H52A H 0.4002 0.1080 0.2380 0.074 Uiso 1 1 calc R
H52B H 0.4915 0.0616 0.2216 0.074 Uiso 1 1 calc R
C53 C 0.3812(4) 0.09322(17) 0.1313(2) 0.0730(12) Uani 1 1 d .
H53A H 0.3462 0.1308 0.1159 0.088 Uiso 1 1 calc R
H53B H 0.4348 0.0827 0.1003 0.088 Uiso 1 1 calc R
C54 C 0.2815(4) 0.04853(19) 0.1233(3) 0.0992(17) Uani 1 1 d .
H54A H 0.2395 0.0469 0.0745 0.149 Uiso 1 1 calc R
H54B H 0.2263 0.0593 0.1525 0.149 Uiso 1 1 calc R
H54C H 0.3153 0.0110 0.1377 0.149 Uiso 1 1 calc R
C55 C 0.8299(3) 0.12556(15) 0.3244(2) 0.0625(10) Uani 1 1 d .
H55A H 0.8762 0.1559 0.3075 0.075 Uiso 1 1 calc R
H55B H 0.8691 0.1168 0.3731 0.075 Uiso 1 1 calc R
C56 C 0.8333(4) 0.07141(17) 0.2797(3) 0.0801(13) Uani 1 1 d .
H56A H 0.7910 0.0403 0.2982 0.096 Uiso 1 1 calc R
H56B H 0.7905 0.0794 0.2314 0.096 Uiso 1 1 calc R
C57 C 0.9591(6) 0.0507(3) 0.2779(4) 0.130(2) Uani 1 1 d .
H57A H 0.9867 0.0493 0.2358 0.156 Uiso 1 1 calc R
C58 C 1.0324(7) 0.0337(3) 0.3433(5) 0.206(5) Uani 1 1 d .
H58A H 1.1101 0.0222 0.3360 0.310 Uiso 1 1 calc R
H58B H 0.9956 0.0016 0.3625 0.310 Uiso 1 1 calc R
H58C H 1.0414 0.0658 0.3760 0.310 Uiso 1 1 calc R
C59 C 0.5724(4) 0.10811(17) 0.3963(2) 0.0762(12) Uani 1 1 d .
H59A H 0.5742 0.1308 0.4389 0.091 Uiso 1 1 calc R
H59B H 0.4887 0.1005 0.3746 0.091 Uiso 1 1 calc R
C60 C 0.6368(7) 0.0493(3) 0.4174(5) 0.183(4) Uani 1 1 d .
H60A H 0.6733 0.0400 0.3776 0.219 Uiso 1 1 calc R
H60B H 0.7033 0.0594 0.4562 0.219 Uiso 1 1 calc R
C61 C 0.6064(8) 0.0080(3) 0.4329(9) 0.315(9) Uani 1 1 d .
H61A H 0.5421 -0.0029 0.3934 0.378 Uiso 1 1 calc R
H61B H 0.5672 0.0174 0.4716 0.378 Uiso 1 1 calc R
C62 C 0.6728(7) -0.0494(3) 0.4559(6) 0.214(5) Uani 1 1 d .
H62A H 0.6185 -0.0765 0.4706 0.321 Uiso 1 1 calc R
H62B H 0.7394 -0.0421 0.4949 0.321 Uiso 1 1 calc R
H62C H 0.7021 -0.0654 0.4168 0.321 Uiso 1 1 calc R

loop_
_atom_site_aniso_label
_atom_site_aniso_U_11
_atom_site_aniso_U_22
_atom_site_aniso_U_33
_atom_site_aniso_U_23
_atom_site_aniso_U_13
_atom_site_aniso_U_12
Ge1 0.03779(18) 0.0655(2) 0.03445(18) -0.00602(16) 0.01045(14) 0.00746(15)
Sn1 0.05314(14) 0.03497(11) 0.05110(15) -0.00526(10) 0.01165(11) -0.00319(9)
P1 0.0316(4) 0.0386(4) 0.0326(4) -0.0028(3) 0.0062(3) -0.0009(3)
P2 0.0310(4) 0.0355(4) 0.0349(4) -0.0008(3) 0.0089(3) 0.0000(3)
Si1 0.0393(5) 0.0626(6) 0.0541(6) -0.0030(5) 0.0103(4) 0.0155(4)
Si2 0.0451(5) 0.0518(5) 0.0409(5) -0.0097(4) -0.0018(4) 0.0038(4)
N1 0.0329(12) 0.0476(14) 0.0338(13) -0.0047(11) 0.0053(10) 0.0047(10)
N2 0.0327(12) 0.0468(13) 0.0354(14) -0.0073(11) 0.0052(11) 0.0018(10)
N3 0.0581(19) 0.082(2) 0.064(2) 0.0179(18) 0.0267(16) 0.0003(16)
N4 0.056(2) 0.101(3) 0.0503(19) 0.0174(18) 0.0092(16) -0.0109(19)
N5 0.067(3) 0.184(5) 0.107(3) 0.043(3) 0.023(2) -0.029(3)
C1 0.057(2) 0.100(3) 0.071(3) 0.012(2) 0.006(2) 0.032(2)
C2 0.053(2) 0.129(4) 0.098(4) 0.024(3) 0.034(2) 0.026(2)
C3 0.091(3) 0.073(3) 0.110(4) -0.029(3) 0.009(3) 0.028(2)
C4 0.0341(15) 0.0325(14) 0.0356(16) -0.0034(12) 0.0083(12) 0.0002(11)
C5 0.087(3) 0.096(3) 0.040(2) -0.003(2) -0.001(2) 0.002(2)
C6 0.096(3) 0.059(2) 0.082(3) -0.027(2) -0.007(3) 0.008(2)
C7 0.044(2) 0.103(3) 0.070(3) -0.019(2) -0.005(2) -0.007(2)
C11 0.0369(16) 0.0479(17) 0.0477(19) -0.0072(15) 0.0064(15) -0.0037(13)
C12 0.0452(19) 0.069(2) 0.055(2) -0.0089(19) 0.0071(16) -0.0118(17)
C13 0.058(2) 0.090(3) 0.095(4) -0.014(3) 0.027(3) -0.026(2)
C14 0.046(2) 0.105(4) 0.112(4) -0.030(3) -0.003(3) -0.031(2)
C15 0.058(3) 0.089(3) 0.081(3) -0.015(3) -0.023(2) -0.009(2)
C16 0.053(2) 0.070(2) 0.050(2) -0.0056(19) -0.0057(17) -0.0079(18)
C21 0.0359(15) 0.0453(16) 0.0332(16) 0.0003(14) 0.0059(12) 0.0042(13)
C22 0.071(2) 0.0505(19) 0.053(2) -0.0051(17) 0.0256(19) -0.0002(17)
C23 0.085(3) 0.085(3) 0.046(2) -0.003(2) 0.032(2) -0.003(2)
C24 0.070(2) 0.077(3) 0.050(2) 0.019(2) 0.017(2) -0.005(2)
C25 0.081(3) 0.050(2) 0.068(3) 0.012(2) 0.021(2) -0.0051(19)
C26 0.056(2) 0.0453(18) 0.049(2) -0.0004(16) 0.0127(16) -0.0010(15)
C31 0.0326(15) 0.0426(16) 0.0426(18) 0.0040(14) 0.0067(13) -0.0044(12)
C32 0.072(3) 0.061(2) 0.063(2) -0.005(2) 0.032(2) -0.0145(19)
C33 0.071(3) 0.092(3) 0.063(3) 0.000(2) 0.037(2) -0.012(2)
C34 0.052(2) 0.084(3) 0.071(3) 0.029(2) 0.018(2) -0.008(2)
C35 0.069(3) 0.052(2) 0.093(3) 0.026(2) 0.020(2) -0.0086(19)
C36 0.0490(19) 0.0473(18) 0.060(2) 0.0072(16) 0.0152(17) 0.0015(15)
C41 0.0389(16) 0.0401(16) 0.0420(17) -0.0043(14) 0.0063(14) 0.0036(13)
C42 0.0482(19) 0.057(2) 0.050(2) 0.0089(17) 0.0111(16) 0.0084(16)
C43 0.080(3) 0.067(3) 0.067(3) 0.023(2) 0.016(2) 0.013(2)
C44 0.069(3) 0.083(3) 0.085(3) 0.020(3) 0.002(2) 0.034(2)
C45 0.043(2) 0.074(3) 0.103(4) 0.003(3) 0.010(2) 0.0197(19)
C46 0.0420(18) 0.054(2) 0.070(2) 0.0006(18) 0.0136(17) 0.0057(15)
C51 0.072(2) 0.0477(19) 0.054(2) -0.0113(17) 0.0134(19) -0.0077(17)
C52 0.072(2) 0.052(2) 0.056(2) -0.0039(18) 0.0031(19) -0.0075(18)
C53 0.091(3) 0.054(2) 0.066(3) -0.005(2) -0.003(2) -0.005(2)
C54 0.092(3) 0.076(3) 0.107(4) -0.010(3) -0.029(3) -0.013(3)
C55 0.066(2) 0.0461(19) 0.078(3) -0.0101(19) 0.020(2) 0.0087(17)
C56 0.105(3) 0.054(2) 0.085(3) -0.012(2) 0.029(3) 0.016(2)
C57 0.154(6) 0.121(5) 0.119(5) -0.020(4) 0.038(4) 0.081(4)
C58 0.193(8) 0.191(8) 0.209(9) -0.084(7) -0.015(7) 0.120(7)
C59 0.087(3) 0.061(2) 0.081(3) 0.016(2) 0.018(2) -0.014(2)
C60 0.194(8) 0.095(5) 0.277(11) 0.095(6) 0.091(7) -0.013(5)
C61 0.168(8) 0.073(5) 0.67(3) 0.025(10) 0.010(12) 0.001(5)
C62 0.175(8) 0.099(5) 0.346(14) 0.045(7) 0.008(8) 0.057(5)

loop_
_atom_type_symbol
_atom_type_description
_atom_type_scat_dispersion_real
_atom_type_scat_dispersion_imag
_atom_type_scat_source
C C 0.0033 0.0016 'International Tables Vol C Tables 4.2.6.8 and 6.1.1.4'
H H 0.0000 0.0000 'International Tables Vol C Tables 4.2.6.8 and 6.1.1.4'
N N 0.0061 0.0033 'International Tables Vol C Tables 4.2.6.8 and 6.1.1.4'
Si Si 0.0817 0.0704 'International Tables Vol C Tables 4.2.6.8 and 6.1.1.4'
P P 0.1023 0.0942 'International Tables Vol C Tables 4.2.6.8 and 6.1.1.4'
Ge Ge 0.1547 1.8001 'International Tables Vol C Tables 4.2.6.8 and 6.1.1.4'
Sn Sn -0.6537 1.4246 'International Tables Vol C Tables 4.2.6.8 and 6.1.1.4'

loop_
_geom_angle_atom_site_label_1
_geom_angle_atom_site_label_2
_geom_angle_atom_site_label_3
_geom_angle
N2 Ge1 N1 97.79(10)
N2 Ge1 N3 94.84(12)
N1 Ge1 N3 98.89(12)
C4 Sn1 C59 109.21(14)
C4 Sn1 C55 111.43(12)
C59 Sn1 C55 108.74(16)
C4 Sn1 C51 112.90(12)
C59 Sn1 C51 109.77(15)
C55 Sn1 C51 104.66(15)
N1 P1 C4 113.75(13)
N1 P1 C11 106.83(14)
C4 P1 C11 110.05(14)
N1 P1 C21 107.75(13)
C4 P1 C21 110.89(14)
C11 P1 C21 107.29(14)
N2 P2 C4 113.75(13)
N2 P2 C41 106.96(14)
C4 P2 C41 110.09(13)
N2 P2 C31 107.91(14)
C4 P2 C31 111.11(14)
C41 P2 C31 106.71(14)
N1 Si1 C2 109.78(17)
N1 Si1 C3 107.93(16)
C2 Si1 C3 109.0(2)
N1 Si1 C1 114.37(16)
C2 Si1 C1 108.3(2)
C3 Si1 C1 107.4(2)
N2 Si2 C6 108.91(16)
N2 Si2 C5 108.57(16)
C6 Si2 C5 109.2(2)
N2 Si2 C7 114.44(16)
C6 Si2 C7 107.7(2)
C5 Si2 C7 107.9(2)
P1 N1 Si1 127.00(15)
P1 N1 Ge1 121.81(13)
Si1 N1 Ge1 109.97(13)
P2 N2 Si2 127.51(15)
P2 N2 Ge1 122.17(13)
Si2 N2 Ge1 108.95(13)
N4 N3 Ge1 117.5(3)
N5 N4 N3 175.9(5)
P2 C4 P1 115.30(15)
P2 C4 Sn1 122.58(14)
P1 C4 Sn1 121.75(14)
C16 C11 C12 118.9(3)
C16 C11 P1 124.7(3)
C12 C11 P1 116.0(2)
C13 C12 C11 120.1(4)
C14 C13 C12 119.9(4)
C15 C14 C13 120.6(4)
C14 C15 C16 120.4(4)
C15 C16 C11 120.1(4)
C26 C21 C22 118.3(3)
C26 C21 P1 121.0(2)
C22 C21 P1 120.4(2)
C21 C22 C23 120.3(3)
C24 C23 C22 120.5(4)
C23 C24 C25 119.7(4)
C24 C25 C26 120.3(4)
C21 C26 C25 120.9(3)
C36 C31 C32 117.7(3)
C36 C31 P2 121.9(3)
C32 C31 P2 120.1(2)
C33 C32 C31 121.2(4)
C34 C33 C32 120.8(4)
C33 C34 C35 119.2(4)
C34 C35 C36 120.1(4)
C31 C36 C35 120.9(4)
C46 C41 C42 119.5(3)
C46 C41 P2 124.7(3)
C42 C41 P2 115.5(2)
C41 C42 C43 119.6(3)
C44 C43 C42 120.4(4)
C45 C44 C43 120.2(4)
C44 C45 C46 120.1(4)
C41 C46 C45 120.0(4)
C52 C51 Sn1 115.5(3)
C51 C52 C53 113.9(3)
C54 C53 C52 113.7(4)
C56 C55 Sn1 115.0(3)
C57 C56 C55 114.0(4)
C58 C57 C56 116.7(6)
C60 C59 Sn1 113.8(4)
C61 C60 C59 132.9(9)
C60 C61 C62 132.1(11)

loop_
_geom_bond_atom_site_label_1
_geom_bond_atom_site_label_2
_geom_bond_distance
Ge1 N2 1.974(2)
Ge1 N1 1.979(2)
Ge1 N3 2.027(3)
Sn1 C4 2.155(3)
Sn1 C59 2.157(4)
Sn1 C55 2.167(4)
Sn1 C51 2.168(4)
P1 N1 1.636(3)
P1 C4 1.720(3)
P1 C11 1.817(3)
P1 C21 1.825(3)
P2 N2 1.633(3)
P2 C4 1.711(3)
P2 C41 1.821(3)
P2 C31 1.825(3)
Si1 N1 1.764(2)
Si1 C2 1.856(4)
Si1 C3 1.860(4)
Si1 C1 1.861(4)
Si2 N2 1.764(2)
Si2 C6 1.858(4)
Si2 C5 1.864(4)
Si2 C7 1.866(4)
N3 N4 1.197(4)
N4 N5 1.134(5)
C11 C16 1.384(5)
C11 C12 1.391(5)
C12 C13 1.388(5)
C13 C14 1.366(6)
C14 C15 1.364(6)
C15 C16 1.382(5)
C21 C26 1.374(4)
C21 C22 1.383(4)
C22 C23 1.390(5)
C23 C24 1.362(5)
C24 C25 1.362(5)
C25 C26 1.387(5)
C31 C36 1.369(4)
C31 C32 1.385(5)
C32 C33 1.367(5)
C33 C34 1.352(6)
C34 C35 1.378(6)
C35 C36 1.385(5)
C41 C46 1.383(4)
C41 C42 1.385(5)
C42 C43 1.386(5)
C43 C44 1.371(6)
C44 C45 1.363(6)
C45 C46 1.389(5)
C51 C52 1.517(5)
C52 C53 1.518(5)
C53 C54 1.512(6)
C55 C56 1.517(5)
C56 C57 1.514(7)
C57 C58 1.409(9)
C59 C60 1.549(7)
C60 C61 1.072(9)
C61 C62 1.537(9)
